data_7001422
loop_
_publ_author_name
'Weitershaus, Katharina'
'Ward, Benjamin D.'
'Kubiak, Raphael'
'M\"uller, Carsten'
'Wadepohl, Hubert'
'Doye, Sven'
'Gade, Lutz H.'

_publ_section_title
;
 Titanium hydroamination catalysts bearing a 2-aminopyrrolinato
 spectator ligand: monitoring the individual reaction steps
;
_journal_issue 23
_journal_name_full 'Dalton Transactions'
_journal_page_first 4586
_journal_page_last 4602
_journal_paper_doi 10.1039/b902038a
_journal_year 2009
_chemical_formula_sum 'C34 H47 N3 Ti'
_chemical_formula_weight 545.65
_space_group_IT_number 2
_symmetry_cell_setting triclinic
_symmetry_Int_Tables_number 2
_symmetry_space_group_name_Hall '-P 1'
_symmetry_space_group_name_H-M 'P -1'
_atom_sites_solution_hydrogens geom
_atom_sites_solution_primary direct
_atom_sites_solution_secondary difmap
_audit_creation_method SHELXL-97
_cell_angle_alpha 86.2970(10)
_cell_angle_beta 84.8290(10)
_cell_angle_gamma 79.4270(10)
_cell_formula_units_Z 2
_cell_length_a 8.0565(4)
_cell_length_b 10.2565(5)
_cell_length_c 18.9495(10)
_cell_measurement_temperature 100(2)
_cell_volume 1531.13(13)
_computing_cell_refinement 'Bruker SAINT'
_computing_data_collection 'Bruker SMART'
_computing_data_reduction 'Bruker SAINT'
_computing_molecular_graphics 'PLATON (Spek, 1980-2005)'
_computing_publication_material 'SHELXL-97 (Sheldrick, 1997)'
_computing_structure_refinement 'SHELXL-97 (Sheldrick, 1997)'
_computing_structure_solution 'DIRDIF (Beurskens, 1999)'
_diffrn_ambient_temperature 100(2)
_diffrn_measured_fraction_theta_full 0.989
_diffrn_measured_fraction_theta_max 0.989
_diffrn_measurement_device_type 'CCD area detector'
_diffrn_measurement_method 'phi and omega-scans'
_diffrn_radiation_monochromator graphite
_diffrn_radiation_probe x-ray
_diffrn_radiation_type MoK\a
_diffrn_radiation_wavelength 0.71073
_diffrn_reflns_av_R_equivalents 0.0453
_diffrn_reflns_av_sigmaI/netI 0.0415
_diffrn_reflns_limit_h_max 11
_diffrn_reflns_limit_h_min -11
_diffrn_reflns_limit_k_max 14
_diffrn_reflns_limit_k_min -14
_diffrn_reflns_limit_l_max 27
_diffrn_reflns_limit_l_min 0
_diffrn_reflns_number 37750
_diffrn_reflns_theta_full 31.00
_diffrn_reflns_theta_max 31.00
_diffrn_reflns_theta_min 2.02
_diffrn_source 'fine-focus sealed tube'
_exptl_absorpt_coefficient_mu 0.306
_exptl_absorpt_correction_T_max 0.7464
_exptl_absorpt_correction_T_min 0.6805
_exptl_absorpt_correction_type multi-scan
_exptl_absorpt_process_details SADABS
_exptl_crystal_colour brown
_exptl_crystal_density_diffrn 1.184
_exptl_crystal_density_method 'not measured'
_exptl_crystal_description plate
_exptl_crystal_F_000 588
_exptl_crystal_size_max 0.30
_exptl_crystal_size_mid 0.25
_exptl_crystal_size_min 0.20
_refine_diff_density_max 0.473
_refine_diff_density_min -0.366
_refine_diff_density_rms 0.069
_refine_ls_abs_structure_details 'Flack H D (1983), Acta Cryst. A39, 876-881'
_refine_ls_extinction_method none
_refine_ls_goodness_of_fit_ref 1.079
_refine_ls_hydrogen_treatment constr
_refine_ls_matrix_type full
_refine_ls_number_parameters 354
_refine_ls_number_reflns 9660
_refine_ls_number_restraints 0
_refine_ls_restrained_S_all 1.079
_refine_ls_R_factor_all 0.0606
_refine_ls_R_factor_gt 0.0436
_refine_ls_shift/su_max 0.000
_refine_ls_shift/su_mean 0.000
_refine_ls_structure_factor_coef Fsqd
_refine_ls_weighting_details 'calc w=1/[\s^2^(Fo^2^)+(0.0697P)^2^+0.2630P] where P=(Fo^2^+2Fc^2^)/3'
_refine_ls_weighting_scheme calc
_refine_ls_wR_factor_gt 0.1168
_refine_ls_wR_factor_ref 0.1255
_reflns_number_gt 7528
_reflns_number_total 9660
_reflns_threshold_expression >2sigma(I)
_cod_data_source_file b902038a.txt
_cod_data_source_block complex_4
_cod_database_code 7001422

loop_
_symmetry_equiv_pos_as_xyz
'x, y, z'
'-x, -y, -z'

loop_
_atom_site_label
_atom_site_type_symbol
_atom_site_fract_x
_atom_site_fract_y
_atom_site_fract_z
_atom_site_U_iso_or_equiv
_atom_site_adp_type
_atom_site_occupancy
_atom_site_symmetry_multiplicity
_atom_site_calc_flag
_atom_site_refinement_flags
_atom_site_disorder_assembly
_atom_site_disorder_group
C1 C -0.0121(3) -0.10290(17) 0.38118(9) 0.0313(4) Uani 1 1 d . . .
H1A H -0.1257 -0.0517 0.3949 0.038 Uiso 1 1 calc R . .
H1B H 0.0492 -0.1276 0.4244 0.038 Uiso 1 1 calc R . .
C2 C -0.0268(3) -0.22521(17) 0.34376(10) 0.0353(4) Uani 1 1 d . . .
H2A H -0.1472 -0.2338 0.3438 0.042 Uiso 1 1 calc R . .
H2B H 0.0345 -0.3056 0.3682 0.042 Uiso 1 1 calc R . .
C3 C 0.0497(3) -0.21028(17) 0.26869(10) 0.0360(4) Uani 1 1 d . . .
H3A H 0.1438 -0.2847 0.2577 0.043 Uiso 1 1 calc R . .
H3B H -0.0364 -0.2057 0.2341 0.043 Uiso 1 1 calc R . .
C4 C 0.11297(18) -0.08118(13) 0.26852(7) 0.0176(3) Uani 1 1 d . . .
C5 C 0.23063(18) -0.05193(13) 0.14728(7) 0.0168(3) Uani 1 1 d . . .
C6 C 0.1998(2) 0.04202(14) 0.09128(8) 0.0211(3) Uani 1 1 d . . .
H6 H 0.1468 0.1303 0.1011 0.025 Uiso 1 1 calc R . .
C7 C 0.2451(2) 0.00894(15) 0.02136(8) 0.0227(3) Uani 1 1 d . . .
C8 C 0.32529(19) -0.12067(15) 0.00782(8) 0.0218(3) Uani 1 1 d . . .
H8 H 0.3562 -0.1446 -0.0398 0.026 Uiso 1 1 calc R . .
C9 C 0.36062(18) -0.21535(14) 0.06293(8) 0.0193(3) Uani 1 1 d . . .
C10 C 0.31334(18) -0.18063(14) 0.13244(8) 0.0184(3) Uani 1 1 d . . .
H10 H 0.3374 -0.2448 0.1703 0.022 Uiso 1 1 calc R . .
C11 C 0.2066(3) 0.11000(18) -0.03888(9) 0.0352(4) Uani 1 1 d . . .
H11A H 0.1035 0.0971 -0.0593 0.053 Uiso 1 1 calc R . .
H11B H 0.3015 0.0991 -0.0754 0.053 Uiso 1 1 calc R . .
H11C H 0.1895 0.1995 -0.0211 0.053 Uiso 1 1 calc R . .
C12 C 0.4521(2) -0.35384(15) 0.04720(9) 0.0263(3) Uani 1 1 d . . .
H12A H 0.3802 -0.3983 0.0214 0.039 Uiso 1 1 calc R . .
H12B H 0.4775 -0.4043 0.0918 0.039 Uiso 1 1 calc R . .
H12C H 0.5580 -0.3488 0.0182 0.039 Uiso 1 1 calc R . .
C13 C -0.12450(16) 0.38820(13) 0.27386(7) 0.0141(2) Uani 1 1 d . . .
C14 C -0.14319(17) 0.46675(13) 0.20974(7) 0.0160(2) Uani 1 1 d . . .
C15 C -0.26279(19) 0.58364(14) 0.20916(8) 0.0206(3) Uani 1 1 d . . .
H15 H -0.2757 0.6368 0.1664 0.025 Uiso 1 1 calc R . .
C16 C -0.36342(19) 0.62377(14) 0.27003(9) 0.0227(3) Uani 1 1 d . . .
H16 H -0.4474 0.7019 0.2683 0.027 Uiso 1 1 calc R . .
C17 C -0.34095(18) 0.54947(14) 0.33332(8) 0.0202(3) Uani 1 1 d . . .
H17 H -0.4082 0.5788 0.3750 0.024 Uiso 1 1 calc R . .
C18 C -0.22182(17) 0.43286(13) 0.33698(7) 0.0162(2) Uani 1 1 d . . .
C19 C -0.03900(18) 0.41943(14) 0.14263(7) 0.0182(3) Uani 1 1 d . . .
H19 H 0.0623 0.3547 0.1571 0.022 Uiso 1 1 calc R . .
C20 C -0.1413(2) 0.34521(17) 0.10020(8) 0.0255(3) Uani 1 1 d . . .
H20A H -0.1714 0.2689 0.1290 0.038 Uiso 1 1 calc R . .
H20B H -0.0733 0.3141 0.0570 0.038 Uiso 1 1 calc R . .
H20C H -0.2448 0.4050 0.0873 0.038 Uiso 1 1 calc R . .
C21 C 0.0254(3) 0.53108(18) 0.09703(9) 0.0326(4) Uani 1 1 d . . .
H21A H -0.0704 0.5899 0.0767 0.049 Uiso 1 1 calc R . .
H21B H 0.1059 0.4930 0.0587 0.049 Uiso 1 1 calc R . .
H21C H 0.0818 0.5820 0.1265 0.049 Uiso 1 1 calc R . .
C22 C -0.19368(18) 0.35229(15) 0.40612(7) 0.0180(3) Uani 1 1 d . . .
H22 H -0.0733 0.3050 0.4025 0.022 Uiso 1 1 calc R . .
C23 C -0.3039(3) 0.2461(2) 0.41585(10) 0.0363(4) Uani 1 1 d . . .
H23A H -0.4231 0.2883 0.4234 0.054 Uiso 1 1 calc R . .
H23B H -0.2716 0.1872 0.4571 0.054 Uiso 1 1 calc R . .
H23C H -0.2881 0.1942 0.3733 0.054 Uiso 1 1 calc R . .
C24 C -0.2160(2) 0.43633(19) 0.47100(9) 0.0323(4) Uani 1 1 d . . .
H24A H -0.1470 0.5060 0.4627 0.048 Uiso 1 1 calc R . .
H24B H -0.1798 0.3798 0.5125 0.048 Uiso 1 1 calc R . .
H24C H -0.3354 0.4771 0.4795 0.048 Uiso 1 1 calc R . .
C25 C 0.31791(17) 0.18223(15) 0.38001(7) 0.0178(3) Uani 1 1 d . . .
C26 C 0.30797(17) 0.29541(13) 0.33253(7) 0.0160(2) Uani 1 1 d . . .
C27 C 0.39750(17) 0.25408(13) 0.26717(7) 0.0155(2) Uani 1 1 d . . .
C28 C 0.46778(17) 0.11657(14) 0.27579(7) 0.0169(3) Uani 1 1 d . . .
C29 C 0.41864(17) 0.07236(14) 0.34519(7) 0.0175(3) Uani 1 1 d . . .
C30 C 0.2451(2) 0.17797(19) 0.45588(8) 0.0286(3) Uani 1 1 d . . .
H30A H 0.3367 0.1689 0.4875 0.043 Uiso 1 1 calc R . .
H30B H 0.1866 0.1020 0.4645 0.043 Uiso 1 1 calc R . .
H30C H 0.1646 0.2602 0.4650 0.043 Uiso 1 1 calc R . .
C31 C 0.22774(19) 0.43528(15) 0.34764(9) 0.0238(3) Uani 1 1 d . . .
H31A H 0.1488 0.4355 0.3901 0.036 Uiso 1 1 calc R . .
H31B H 0.1661 0.4760 0.3072 0.036 Uiso 1 1 calc R . .
H31C H 0.3158 0.4860 0.3555 0.036 Uiso 1 1 calc R . .
C32 C 0.4246(2) 0.34340(16) 0.20296(8) 0.0236(3) Uani 1 1 d . . .
H32A H 0.5268 0.3810 0.2065 0.035 Uiso 1 1 calc R . .
H32B H 0.3266 0.4154 0.2001 0.035 Uiso 1 1 calc R . .
H32C H 0.4383 0.2922 0.1603 0.035 Uiso 1 1 calc R . .
C33 C 0.5822(2) 0.03642(16) 0.22125(9) 0.0257(3) Uani 1 1 d . . .
H33A H 0.6975 0.0543 0.2217 0.039 Uiso 1 1 calc R . .
H33B H 0.5414 0.0610 0.1742 0.039 Uiso 1 1 calc R . .
H33C H 0.5825 -0.0583 0.2323 0.039 Uiso 1 1 calc R . .
C34 C 0.4656(2) -0.06513(17) 0.37792(10) 0.0304(4) Uani 1 1 d . . .
H34A H 0.4482 -0.1301 0.3449 0.046 Uiso 1 1 calc R . .
H34B H 0.3943 -0.0741 0.4221 0.046 Uiso 1 1 calc R . .
H34C H 0.5848 -0.0810 0.3882 0.046 Uiso 1 1 calc R . .
N1 N 0.08160(16) -0.02541(11) 0.33073(6) 0.0176(2) Uani 1 1 d . . .
N2 N 0.18388(16) -0.01051(11) 0.21676(6) 0.0176(2) Uani 1 1 d . . .
N3 N -0.01157(14) 0.26975(11) 0.27517(6) 0.0144(2) Uani 1 1 d . . .
Ti Ti 0.16341(3) 0.14533(2) 0.286612(12) 0.01165(7) Uani 1 1 d . . .

loop_
_atom_site_aniso_label
_atom_site_aniso_U_11
_atom_site_aniso_U_22
_atom_site_aniso_U_33
_atom_site_aniso_U_23
_atom_site_aniso_U_13
_atom_site_aniso_U_12
C1 0.0449(10) 0.0270(8) 0.0245(8) 0.0023(6) 0.0080(7) -0.0198(7)
C2 0.0463(11) 0.0214(8) 0.0393(10) -0.0043(7) 0.0142(8) -0.0165(7)
C3 0.0611(12) 0.0225(8) 0.0295(9) -0.0050(6) 0.0054(8) -0.0243(8)
C4 0.0221(7) 0.0124(6) 0.0184(6) -0.0004(5) -0.0024(5) -0.0028(5)
C5 0.0207(6) 0.0146(6) 0.0153(6) -0.0042(5) -0.0003(5) -0.0027(5)
C6 0.0285(7) 0.0142(6) 0.0180(6) -0.0019(5) 0.0027(5) 0.0011(5)
C7 0.0294(8) 0.0201(7) 0.0164(6) -0.0008(5) 0.0022(5) -0.0008(6)
C8 0.0258(7) 0.0228(7) 0.0158(6) -0.0064(5) 0.0015(5) -0.0016(6)
C9 0.0204(6) 0.0160(6) 0.0211(7) -0.0076(5) -0.0031(5) 0.0010(5)
C10 0.0229(7) 0.0138(6) 0.0181(6) -0.0031(5) -0.0036(5) -0.0004(5)
C11 0.0509(11) 0.0283(8) 0.0194(7) 0.0044(6) 0.0056(7) 0.0051(8)
C12 0.0292(8) 0.0194(7) 0.0285(8) -0.0108(6) -0.0031(6) 0.0043(6)
C13 0.0134(6) 0.0129(5) 0.0169(6) -0.0014(5) -0.0038(4) -0.0033(4)
C14 0.0168(6) 0.0141(6) 0.0176(6) 0.0013(5) -0.0042(5) -0.0036(5)
C15 0.0234(7) 0.0145(6) 0.0246(7) 0.0025(5) -0.0077(6) -0.0032(5)
C16 0.0208(7) 0.0143(6) 0.0326(8) -0.0038(6) -0.0075(6) 0.0015(5)
C17 0.0177(6) 0.0192(6) 0.0235(7) -0.0071(5) -0.0015(5) -0.0009(5)
C18 0.0153(6) 0.0167(6) 0.0177(6) -0.0034(5) -0.0028(5) -0.0039(5)
C19 0.0199(6) 0.0188(6) 0.0159(6) 0.0028(5) -0.0029(5) -0.0034(5)
C20 0.0253(7) 0.0292(8) 0.0225(7) -0.0074(6) -0.0032(6) -0.0033(6)
C21 0.0437(10) 0.0299(8) 0.0245(8) 0.0076(7) 0.0027(7) -0.0128(7)
C22 0.0164(6) 0.0239(7) 0.0143(6) -0.0033(5) -0.0014(5) -0.0044(5)
C23 0.0434(10) 0.0431(10) 0.0295(9) 0.0130(8) -0.0149(8) -0.0258(9)
C24 0.0369(9) 0.0381(9) 0.0202(7) -0.0109(7) -0.0032(6) 0.0016(7)
C25 0.0151(6) 0.0252(7) 0.0133(6) -0.0022(5) -0.0026(5) -0.0029(5)
C26 0.0137(6) 0.0165(6) 0.0191(6) -0.0056(5) -0.0026(5) -0.0035(5)
C27 0.0147(6) 0.0158(6) 0.0169(6) -0.0009(5) -0.0009(5) -0.0048(5)
C28 0.0142(6) 0.0174(6) 0.0183(6) -0.0023(5) 0.0006(5) -0.0012(5)
C29 0.0153(6) 0.0187(6) 0.0173(6) 0.0025(5) -0.0020(5) -0.0008(5)
C30 0.0253(8) 0.0466(10) 0.0136(6) -0.0010(6) -0.0019(5) -0.0054(7)
C31 0.0205(7) 0.0195(7) 0.0332(8) -0.0131(6) -0.0011(6) -0.0049(5)
C32 0.0233(7) 0.0250(7) 0.0231(7) 0.0055(6) -0.0007(6) -0.0087(6)
C33 0.0222(7) 0.0246(7) 0.0275(8) -0.0064(6) 0.0075(6) 0.0005(6)
C34 0.0257(8) 0.0279(8) 0.0330(9) 0.0134(7) -0.0047(6) 0.0037(6)
N1 0.0229(6) 0.0138(5) 0.0162(5) 0.0017(4) 0.0011(4) -0.0056(4)
N2 0.0262(6) 0.0127(5) 0.0142(5) -0.0020(4) 0.0009(4) -0.0050(4)
N3 0.0156(5) 0.0136(5) 0.0143(5) -0.0009(4) -0.0016(4) -0.0027(4)
Ti 0.01461(11) 0.00974(10) 0.01052(11) -0.00074(7) -0.00013(8) -0.00226(8)

loop_
_atom_type_symbol
_atom_type_description
_atom_type_scat_dispersion_real
_atom_type_scat_dispersion_imag
_atom_type_scat_source
C C 0.0033 0.0016 'International Tables Vol C Tables 4.2.6.8 and 6.1.1.4'
H H 0.0000 0.0000 'International Tables Vol C Tables 4.2.6.8 and 6.1.1.4'
N N 0.0061 0.0033 'International Tables Vol C Tables 4.2.6.8 and 6.1.1.4'
Ti Ti 0.2776 0.4457 'International Tables Vol C Tables 4.2.6.8 and 6.1.1.4'

loop_
_geom_angle_atom_site_label_1
_geom_angle_atom_site_label_2
_geom_angle_atom_site_label_3
_geom_angle
_geom_angle_site_symmetry_1
_geom_angle_site_symmetry_3
_geom_angle_publ_flag
N1 C1 C2 105.81(13) . . ?
N1 C1 H1A 110.6 . . ?
C2 C1 H1A 110.6 . . ?
N1 C1 H1B 110.6 . . ?
C2 C1 H1B 110.6 . . ?
H1A C1 H1B 108.7 . . ?
C1 C2 C3 107.45(13) . . ?
C1 C2 H2A 110.2 . . ?
C3 C2 H2A 110.2 . . ?
C1 C2 H2B 110.2 . . ?
C3 C2 H2B 110.2 . . ?
H2A C2 H2B 108.5 . . ?
C4 C3 C2 102.69(13) . . ?
C4 C3 H3A 111.2 . . ?
C2 C3 H3A 111.2 . . ?
C4 C3 H3B 111.2 . . ?
C2 C3 H3B 111.2 . . ?
H3A C3 H3B 109.1 . . ?
N1 C4 N2 115.39(12) . . ?
N1 C4 C3 112.76(13) . . ?
N2 C4 C3 131.69(13) . . ?
N1 C4 Ti 57.06(7) . . ?
N2 C4 Ti 58.46(7) . . ?
C3 C4 Ti 167.62(12) . . ?
C6 C5 C10 119.01(12) . . ?
C6 C5 N2 118.00(12) . . ?
C10 C5 N2 122.93(13) . . ?
C7 C6 C5 121.22(13) . . ?
C7 C6 H6 119.4 . . ?
C5 C6 H6 119.4 . . ?
C6 C7 C8 118.70(14) . . ?
C6 C7 C11 120.83(14) . . ?
C8 C7 C11 120.46(13) . . ?
C9 C8 C7 121.09(13) . . ?
C9 C8 H8 119.5 . . ?
C7 C8 H8 119.5 . . ?
C10 C9 C8 119.36(13) . . ?
C10 C9 C12 120.43(14) . . ?
C8 C9 C12 120.20(13) . . ?
C9 C10 C5 120.59(13) . . ?
C9 C10 H10 119.7 . . ?
C5 C10 H10 119.7 . . ?
C7 C11 H11A 109.5 . . ?
C7 C11 H11B 109.5 . . ?
H11A C11 H11B 109.5 . . ?
C7 C11 H11C 109.5 . . ?
H11A C11 H11C 109.5 . . ?
H11B C11 H11C 109.5 . . ?
C9 C12 H12A 109.5 . . ?
C9 C12 H12B 109.5 . . ?
H12A C12 H12B 109.5 . . ?
C9 C12 H12C 109.5 . . ?
H12A C12 H12C 109.5 . . ?
H12B C12 H12C 109.5 . . ?
N3 C13 C14 120.14(12) . . ?
N3 C13 C18 120.18(12) . . ?
C14 C13 C18 119.68(12) . . ?
C15 C14 C13 119.07(13) . . ?
C15 C14 C19 121.22(12) . . ?
C13 C14 C19 119.65(12) . . ?
C16 C15 C14 121.13(13) . . ?
C16 C15 H15 119.4 . . ?
C14 C15 H15 119.4 . . ?
C17 C16 C15 119.79(13) . . ?
C17 C16 H16 120.1 . . ?
C15 C16 H16 120.1 . . ?
C16 C17 C18 121.33(13) . . ?
C16 C17 H17 119.3 . . ?
C18 C17 H17 119.3 . . ?
C17 C18 C13 118.88(13) . . ?
C17 C18 C22 121.81(13) . . ?
C13 C18 C22 119.31(12) . . ?
C14 C19 C20 109.64(12) . . ?
C14 C19 C21 113.33(12) . . ?
C20 C19 C21 111.09(13) . . ?
C14 C19 H19 107.5 . . ?
C20 C19 H19 107.5 . . ?
C21 C19 H19 107.5 . . ?
C19 C20 H20A 109.5 . . ?
C19 C20 H20B 109.5 . . ?
H20A C20 H20B 109.5 . . ?
C19 C20 H20C 109.5 . . ?
H20A C20 H20C 109.5 . . ?
H20B C20 H20C 109.5 . . ?
C19 C21 H21A 109.5 . . ?
C19 C21 H21B 109.5 . . ?
H21A C21 H21B 109.5 . . ?
C19 C21 H21C 109.5 . . ?
H21A C21 H21C 109.5 . . ?
H21B C21 H21C 109.5 . . ?
C18 C22 C23 111.04(12) . . ?
C18 C22 C24 113.79(13) . . ?
C23 C22 C24 111.12(14) . . ?
C18 C22 H22 106.8 . . ?
C23 C22 H22 106.8 . . ?
C24 C22 H22 106.8 . . ?
C22 C23 H23A 109.5 . . ?
C22 C23 H23B 109.5 . . ?
H23A C23 H23B 109.5 . . ?
C22 C23 H23C 109.5 . . ?
H23A C23 H23C 109.5 . . ?
H23B C23 H23C 109.5 . . ?
C22 C24 H24A 109.5 . . ?
C22 C24 H24B 109.5 . . ?
H24A C24 H24B 109.5 . . ?
C22 C24 H24C 109.5 . . ?
H24A C24 H24C 109.5 . . ?
H24B C24 H24C 109.5 . . ?
C26 C25 C29 108.35(12) . . ?
C26 C25 C30 126.72(14) . . ?
C29 C25 C30 124.83(14) . . ?
C26 C25 Ti 72.52(7) . . ?
C29 C25 Ti 74.79(8) . . ?
C30 C25 Ti 121.60(10) . . ?
C25 C26 C27 107.50(12) . . ?
C25 C26 C31 127.46(13) . . ?
C27 C26 C31 124.96(13) . . ?
C25 C26 Ti 72.28(8) . . ?
C27 C26 Ti 72.62(7) . . ?
C31 C26 Ti 123.14(9) . . ?
C26 C27 C28 108.05(12) . . ?
C26 C27 C32 125.40(13) . . ?
C28 C27 C32 126.36(13) . . ?
C26 C27 Ti 72.07(7) . . ?
C28 C27 Ti 74.71(8) . . ?
C32 C27 Ti 123.00(9) . . ?
C29 C28 C27 108.05(12) . . ?
C29 C28 C33 126.61(13) . . ?
C27 C28 C33 125.25(13) . . ?
C29 C28 Ti 72.67(8) . . ?
C27 C28 Ti 70.46(7) . . ?
C33 C28 Ti 125.16(10) . . ?
C28 C29 C25 108.00(12) . . ?
C28 C29 C34 126.62(14) . . ?
C25 C29 C34 125.37(13) . . ?
C28 C29 Ti 73.22(8) . . ?
C25 C29 Ti 70.28(8) . . ?
C34 C29 Ti 122.97(11) . . ?
C25 C30 H30A 109.5 . . ?
C25 C30 H30B 109.5 . . ?
H30A C30 H30B 109.5 . . ?
C25 C30 H30C 109.5 . . ?
H30A C30 H30C 109.5 . . ?
H30B C30 H30C 109.5 . . ?
C26 C31 H31A 109.5 . . ?
C26 C31 H31B 109.5 . . ?
H31A C31 H31B 109.5 . . ?
C26 C31 H31C 109.5 . . ?
H31A C31 H31C 109.5 . . ?
H31B C31 H31C 109.5 . . ?
C27 C32 H32A 109.5 . . ?
C27 C32 H32B 109.5 . . ?
H32A C32 H32B 109.5 . . ?
C27 C32 H32C 109.5 . . ?
H32A C32 H32C 109.5 . . ?
H32B C32 H32C 109.5 . . ?
C28 C33 H33A 109.5 . . ?
C28 C33 H33B 109.5 . . ?
H33A C33 H33B 109.5 . . ?
C28 C33 H33C 109.5 . . ?
H33A C33 H33C 109.5 . . ?
H33B C33 H33C 109.5 . . ?
C29 C34 H34A 109.5 . . ?
C29 C34 H34B 109.5 . . ?
H34A C34 H34B 109.5 . . ?
C29 C34 H34C 109.5 . . ?
H34A C34 H34C 109.5 . . ?
H34B C34 H34C 109.5 . . ?
C4 N1 C1 111.10(12) . . ?
C4 N1 Ti 90.61(8) . . ?
C1 N1 Ti 156.06(11) . . ?
C4 N2 C5 124.77(12) . . ?
C4 N2 Ti 89.09(8) . . ?
C5 N2 Ti 146.05(9) . . ?
C13 N3 Ti 164.91(10) . . ?
N3 Ti N1 109.16(5) . . ?
N3 Ti N2 113.32(5) . . ?
N1 Ti N2 64.74(5) . . ?
N3 Ti C25 112.70(5) . . ?
N1 Ti C25 97.55(5) . . ?
N2 Ti C25 133.91(5) . . ?
N3 Ti C26 91.05(5) . . ?
N1 Ti C26 132.14(5) . . ?
N2 Ti C26 145.03(5) . . ?
C25 Ti C26 35.20(5) . . ?
N3 Ti C27 104.71(5) . . ?
N1 Ti C27 144.36(5) . . ?
N2 Ti C27 111.11(5) . . ?
C25 Ti C27 58.45(5) . . ?
C26 Ti C27 35.31(5) . . ?
N3 Ti C29 146.99(5) . . ?
N1 Ti C29 87.29(5) . . ?
N2 Ti C29 99.52(5) . . ?
C25 Ti C29 34.93(5) . . ?
C26 Ti C29 58.07(5) . . ?
C27 Ti C29 57.72(5) . . ?
N3 Ti C28 139.31(5) . . ?
N1 Ti C28 111.28(5) . . ?
N2 Ti C28 88.09(5) . . ?
C25 Ti C28 57.72(5) . . ?
C26 Ti C28 58.04(5) . . ?
C27 Ti C28 34.82(5) . . ?
C29 Ti C28 34.10(5) . . ?
N3 Ti C4 114.03(5) . . ?
N1 Ti C4 32.34(5) . . ?
N2 Ti C4 32.46(4) . . ?
C25 Ti C4 120.27(5) . . ?
C26 Ti C4 153.20(5) . . ?
C27 Ti C4 135.10(5) . . ?
C29 Ti C4 95.32(5) . . ?
C28 Ti C4 102.52(5) . . ?

loop_
_geom_bond_atom_site_label_1
_geom_bond_atom_site_label_2
_geom_bond_distance
_geom_bond_site_symmetry_2
_geom_bond_publ_flag
C1 N1 1.4516(19) . ?
C1 C2 1.508(2) . ?
C1 H1A 0.9900 . ?
C1 H1B 0.9900 . ?
C2 C3 1.508(2) . ?
C2 H2A 0.9900 . ?
C2 H2B 0.9900 . ?
C3 C4 1.503(2) . ?
C3 H3A 0.9900 . ?
C3 H3B 0.9900 . ?
C4 N1 1.3270(18) . ?
C4 N2 1.3315(18) . ?
C4 Ti 2.4808(14) . ?
C5 C6 1.394(2) . ?
C5 C10 1.3989(18) . ?
C5 N2 1.4071(17) . ?
C6 C7 1.389(2) . ?
C6 H6 0.9500 . ?
C7 C8 1.396(2) . ?
C7 C11 1.506(2) . ?
C8 C9 1.391(2) . ?
C8 H8 0.9500 . ?
C9 C10 1.3883(19) . ?
C9 C12 1.5101(19) . ?
C10 H10 0.9500 . ?
C11 H11A 0.9800 . ?
C11 H11B 0.9800 . ?
C11 H11C 0.9800 . ?
C12 H12A 0.9800 . ?
C12 H12B 0.9800 . ?
C12 H12C 0.9800 . ?
C13 N3 1.3780(16) . ?
C13 C14 1.4177(18) . ?
C13 C18 1.4230(19) . ?
C14 C15 1.3936(19) . ?
C14 C19 1.5150(19) . ?
C15 C16 1.388(2) . ?
C15 H15 0.9500 . ?
C16 C17 1.386(2) . ?
C16 H16 0.9500 . ?
C17 C18 1.3916(19) . ?
C17 H17 0.9500 . ?
C18 C22 1.515(2) . ?
C19 C20 1.528(2) . ?
C19 C21 1.528(2) . ?
C19 H19 1.0000 . ?
C20 H20A 0.9800 . ?
C20 H20B 0.9800 . ?
C20 H20C 0.9800 . ?
C21 H21A 0.9800 . ?
C21 H21B 0.9800 . ?
C21 H21C 0.9800 . ?
C22 C23 1.520(2) . ?
C22 C24 1.525(2) . ?
C22 H22 1.0000 . ?
C23 H23A 0.9800 . ?
C23 H23B 0.9800 . ?
C23 H23C 0.9800 . ?
C24 H24A 0.9800 . ?
C24 H24B 0.9800 . ?
C24 H24C 0.9800 . ?
C25 C26 1.417(2) . ?
C25 C29 1.4240(19) . ?
C25 C30 1.504(2) . ?
C25 Ti 2.3413(13) . ?
C26 C27 1.4243(18) . ?
C26 C31 1.4958(19) . ?
C26 Ti 2.3444(13) . ?
C27 C28 1.4250(19) . ?
C27 C32 1.500(2) . ?
C27 Ti 2.3517(13) . ?
C28 C29 1.4095(19) . ?
C28 C33 1.5014(19) . ?
C28 Ti 2.4071(14) . ?
C29 C34 1.500(2) . ?
C29 Ti 2.4000(14) . ?
C30 H30A 0.9800 . ?
C30 H30B 0.9800 . ?
C30 H30C 0.9800 . ?
C31 H31A 0.9800 . ?
C31 H31B 0.9800 . ?
C31 H31C 0.9800 . ?
C32 H32A 0.9800 . ?
C32 H32B 0.9800 . ?
C32 H32C 0.9800 . ?
C33 H33A 0.9800 . ?
C33 H33B 0.9800 . ?
C33 H33C 0.9800 . ?
C34 H34A 0.9800 . ?
C34 H34B 0.9800 . ?
C34 H34C 0.9800 . ?
N1 Ti 2.0821(12) . ?
N2 Ti 2.1146(11) . ?
N3 Ti 1.7384(11) . ?

loop_
_geom_torsion_atom_site_label_1
_geom_torsion_atom_site_label_2
_geom_torsion_atom_site_label_3
_geom_torsion_atom_site_label_4
_geom_torsion
_geom_torsion_site_symmetry_1
_geom_torsion_site_symmetry_2
_geom_torsion_site_symmetry_3
_geom_torsion_site_symmetry_4
_geom_torsion_publ_flag
N1 C1 C2 C3 -4.2(2) . . . . ?
C1 C2 C3 C4 2.8(2) . . . . ?
C2 C3 C4 N1 -0.4(2) . . . . ?
C2 C3 C4 N2 -175.61(17) . . . . ?
C2 C3 C4 Ti -33.4(6) . . . . ?
C10 C5 C6 C7 1.9(2) . . . . ?
N2 C5 C6 C7 178.89(14) . . . . ?
C5 C6 C7 C8 -1.0(2) . . . . ?
C5 C6 C7 C11 178.15(16) . . . . ?
C6 C7 C8 C9 -0.4(2) . . . . ?
C11 C7 C8 C9 -179.53(16) . . . . ?
C7 C8 C9 C10 0.8(2) . . . . ?
C7 C8 C9 C12 -178.17(15) . . . . ?
C8 C9 C10 C5 0.1(2) . . . . ?
C12 C9 C10 C5 179.13(14) . . . . ?
C6 C5 C10 C9 -1.5(2) . . . . ?
N2 C5 C10 C9 -178.30(13) . . . . ?
N3 C13 C14 C15 177.59(12) . . . . ?
C18 C13 C14 C15 -2.97(19) . . . . ?
N3 C13 C14 C19 0.30(19) . . . . ?
C18 C13 C14 C19 179.74(12) . . . . ?
C13 C14 C15 C16 -0.1(2) . . . . ?
C19 C14 C15 C16 177.11(13) . . . . ?
C14 C15 C16 C17 2.4(2) . . . . ?
C15 C16 C17 C18 -1.6(2) . . . . ?
C16 C17 C18 C13 -1.5(2) . . . . ?
C16 C17 C18 C22 178.76(13) . . . . ?
N3 C13 C18 C17 -176.80(12) . . . . ?
C14 C13 C18 C17 3.76(19) . . . . ?
N3 C13 C18 C22 2.97(18) . . . . ?
C14 C13 C18 C22 -176.47(12) . . . . ?
C15 C14 C19 C20 -82.51(16) . . . . ?
C13 C14 C19 C20 94.72(15) . . . . ?
C15 C14 C19 C21 42.23(19) . . . . ?
C13 C14 C19 C21 -140.54(14) . . . . ?
C17 C18 C22 C23 91.97(17) . . . . ?
C13 C18 C22 C23 -87.79(17) . . . . ?
C17 C18 C22 C24 -34.29(19) . . . . ?
C13 C18 C22 C24 145.94(14) . . . . ?
C29 C25 C26 C27 2.22(15) . . . . ?
C30 C25 C26 C27 178.67(13) . . . . ?
Ti C25 C26 C27 -64.56(9) . . . . ?
C29 C25 C26 C31 -174.65(13) . . . . ?
C30 C25 C26 C31 1.8(2) . . . . ?
Ti C25 C26 C31 118.56(14) . . . . ?
C29 C25 C26 Ti 66.78(10) . . . . ?
C30 C25 C26 Ti -116.77(14) . . . . ?
C25 C26 C27 C28 -2.28(15) . . . . ?
C31 C26 C27 C28 174.69(13) . . . . ?
Ti C26 C27 C28 -66.61(9) . . . . ?
C25 C26 C27 C32 -177.48(13) . . . . ?
C31 C26 C27 C32 -0.5(2) . . . . ?
Ti C26 C27 C32 118.18(13) . . . . ?
C25 C26 C27 Ti 64.34(9) . . . . ?
C31 C26 C27 Ti -118.69(13) . . . . ?
C26 C27 C28 C29 1.48(15) . . . . ?
C32 C27 C28 C29 176.62(13) . . . . ?
Ti C27 C28 C29 -63.38(10) . . . . ?
C26 C27 C28 C33 -175.31(13) . . . . ?
C32 C27 C28 C33 -0.2(2) . . . . ?
Ti C27 C28 C33 119.83(14) . . . . ?
C26 C27 C28 Ti 64.86(9) . . . . ?
C32 C27 C28 Ti -119.99(14) . . . . ?
C27 C28 C29 C25 -0.10(15) . . . . ?
C33 C28 C29 C25 176.62(14) . . . . ?
Ti C28 C29 C25 -62.06(9) . . . . ?
C27 C28 C29 C34 -179.09(14) . . . . ?
C33 C28 C29 C34 -2.4(2) . . . . ?
Ti C28 C29 C34 118.96(15) . . . . ?
C27 C28 C29 Ti 61.96(9) . . . . ?
C33 C28 C29 Ti -121.31(14) . . . . ?
C26 C25 C29 C28 -1.32(16) . . . . ?
C30 C25 C29 C28 -177.85(13) . . . . ?
Ti C25 C29 C28 63.97(10) . . . . ?
C26 C25 C29 C34 177.68(14) . . . . ?
C30 C25 C29 C34 1.1(2) . . . . ?
Ti C25 C29 C34 -117.03(15) . . . . ?
C26 C25 C29 Ti -65.29(9) . . . . ?
C30 C25 C29 Ti 118.18(14) . . . . ?
N2 C4 N1 C1 173.70(14) . . . . ?
C3 C4 N1 C1 -2.34(19) . . . . ?
Ti C4 N1 C1 169.67(14) . . . . ?
N2 C4 N1 Ti 4.02(13) . . . . ?
C3 C4 N1 Ti -172.02(13) . . . . ?
C2 C1 N1 C4 4.1(2) . . . . ?
C2 C1 N1 Ti 157.8(2) . . . . ?
N1 C4 N2 C5 178.71(13) . . . . ?
C3 C4 N2 C5 -6.2(3) . . . . ?
Ti C4 N2 C5 -177.32(16) . . . . ?
N1 C4 N2 Ti -3.96(13) . . . . ?
C3 C4 N2 Ti 171.15(17) . . . . ?
C6 C5 N2 C4 139.56(15) . . . . ?
C10 C5 N2 C4 -43.6(2) . . . . ?
C6 C5 N2 Ti -35.6(2) . . . . ?
C10 C5 N2 Ti 141.22(15) . . . . ?
C14 C13 N3 Ti 101.5(4) . . . . ?
C18 C13 N3 Ti -77.9(4) . . . . ?
C13 N3 Ti N1 134.3(4) . . . . ?
C13 N3 Ti N2 -155.7(4) . . . . ?
C13 N3 Ti C25 27.0(4) . . . . ?
C13 N3 Ti C26 -1.5(4) . . . . ?
C13 N3 Ti C27 -34.5(4) . . . . ?
C13 N3 Ti C29 18.0(4) . . . . ?
C13 N3 Ti C28 -39.3(4) . . . . ?
C13 N3 Ti C4 168.7(4) . . . . ?
C4 N1 Ti N3 104.89(9) . . . . ?
C1 N1 Ti N3 -50.8(3) . . . . ?
C4 N1 Ti N2 -2.53(8) . . . . ?
C1 N1 Ti N2 -158.2(3) . . . . ?
C4 N1 Ti C25 -137.84(9) . . . . ?
C1 N1 Ti C25 66.5(3) . . . . ?
C4 N1 Ti C26 -145.19(8) . . . . ?
C1 N1 Ti C26 59.2(3) . . . . ?
C4 N1 Ti C27 -93.99(11) . . . . ?
C1 N1 Ti C27 110.4(3) . . . . ?
C4 N1 Ti C29 -104.38(9) . . . . ?
C1 N1 Ti C29 100.0(3) . . . . ?
C4 N1 Ti C28 -79.62(9) . . . . ?
C1 N1 Ti C28 124.7(3) . . . . ?
C1 N1 Ti C4 -155.7(3) . . . . ?
C4 N2 Ti N3 -98.54(9) . . . . ?
C5 N2 Ti N3 77.52(18) . . . . ?
C4 N2 Ti N1 2.52(8) . . . . ?
C5 N2 Ti N1 178.58(19) . . . . ?
C4 N2 Ti C25 77.90(10) . . . . ?
C5 N2 Ti C25 -106.04(18) . . . . ?
C4 N2 Ti C26 130.83(10) . . . . ?
C5 N2 Ti C26 -53.1(2) . . . . ?
C4 N2 Ti C27 143.88(8) . . . . ?
C5 N2 Ti C27 -40.05(19) . . . . ?
C4 N2 Ti C29 84.93(9) . . . . ?
C5 N2 Ti C29 -99.01(18) . . . . ?
C4 N2 Ti C28 117.19(9) . . . . ?
C5 N2 Ti C28 -66.75(18) . . . . ?
C5 N2 Ti C4 176.1(2) . . . . ?
C26 C25 Ti N3 -56.05(9) . . . . ?
C29 C25 Ti N3 -171.37(8) . . . . ?
C30 C25 Ti N3 66.79(14) . . . . ?
C26 C25 Ti N1 -170.53(8) . . . . ?
C29 C25 Ti N1 74.15(9) . . . . ?
C30 C25 Ti N1 -47.69(13) . . . . ?
C26 C25 Ti N2 127.49(8) . . . . ?
C29 C25 Ti N2 12.18(11) . . . . ?
C30 C25 Ti N2 -109.67(13) . . . . ?
C29 C25 Ti C26 -115.32(12) . . . . ?
C30 C25 Ti C26 122.84(16) . . . . ?
C26 C25 Ti C27 37.74(8) . . . . ?
C29 C25 Ti C27 -77.57(9) . . . . ?
C30 C25 Ti C27 160.58(14) . . . . ?
C26 C25 Ti C29 115.32(12) . . . . ?
C30 C25 Ti C29 -121.85(16) . . . . ?
C26 C25 Ti C28 79.02(9) . . . . ?
C29 C25 Ti C28 -36.29(8) . . . . ?
C30 C25 Ti C28 -158.14(15) . . . . ?
C26 C25 Ti C4 164.91(8) . . . . ?
C29 C25 Ti C4 49.59(10) . . . . ?
C30 C25 Ti C4 -72.26(14) . . . . ?
C25 C26 Ti N3 130.06(8) . . . . ?
C27 C26 Ti N3 -114.43(8) . . . . ?
C31 C26 Ti N3 6.41(12) . . . . ?
C25 C26 Ti N1 12.70(11) . . . . ?
C27 C26 Ti N1 128.22(8) . . . . ?
C31 C26 Ti N1 -110.94(12) . . . . ?
C25 C26 Ti N2 -94.14(11) . . . . ?
C27 C26 Ti N2 21.37(13) . . . . ?
C31 C26 Ti N2 142.22(11) . . . . ?
C27 C26 Ti C25 115.52(11) . . . . ?
C31 C26 Ti C25 -123.64(15) . . . . ?
C25 C26 Ti C27 -115.52(11) . . . . ?
C31 C26 Ti C27 120.84(16) . . . . ?
C25 C26 Ti C29 -37.58(8) . . . . ?
C27 C26 Ti C29 77.94(8) . . . . ?
C31 C26 Ti C29 -161.22(14) . . . . ?
C25 C26 Ti C28 -78.01(9) . . . . ?
C27 C26 Ti C28 37.51(8) . . . . ?
C31 C26 Ti C28 158.35(14) . . . . ?
C25 C26 Ti C4 -29.92(15) . . . . ?
C27 C26 Ti C4 85.60(13) . . . . ?
C31 C26 Ti C4 -153.56(12) . . . . ?
C26 C27 Ti N3 70.25(9) . . . . ?
C28 C27 Ti N3 -174.53(8) . . . . ?
C32 C27 Ti N3 -50.80(12) . . . . ?
C26 C27 Ti N1 -91.33(11) . . . . ?
C28 C27 Ti N1 23.89(12) . . . . ?
C32 C27 Ti N1 147.62(11) . . . . ?
C26 C27 Ti N2 -167.06(8) . . . . ?
C28 C27 Ti N2 -51.84(9) . . . . ?
C32 C27 Ti N2 71.89(12) . . . . ?
C26 C27 Ti C25 -37.62(8) . . . . ?
C28 C27 Ti C25 77.60(9) . . . . ?
C32 C27 Ti C25 -158.67(13) . . . . ?
C28 C27 Ti C26 115.22(12) . . . . ?
C32 C27 Ti C26 -121.05(15) . . . . ?
C26 C27 Ti C29 -79.03(9) . . . . ?
C28 C27 Ti C29 36.19(8) . . . . ?
C32 C27 Ti C29 159.92(13) . . . . ?
C26 C27 Ti C28 -115.22(12) . . . . ?
C32 C27 Ti C28 123.73(15) . . . . ?
C26 C27 Ti C4 -140.44(8) . . . . ?
C28 C27 Ti C4 -25.22(11) . . . . ?
C32 C27 Ti C4 98.52(12) . . . . ?
C28 C29 Ti N3 -102.07(11) . . . . ?
C25 C29 Ti N3 14.73(14) . . . . ?
C34 C29 Ti N3 134.76(13) . . . . ?
C28 C29 Ti N1 135.89(9) . . . . ?
C25 C29 Ti N1 -107.31(9) . . . . ?
C34 C29 Ti N1 12.72(12) . . . . ?
C28 C29 Ti N2 72.06(9) . . . . ?
C25 C29 Ti N2 -171.14(8) . . . . ?
C34 C29 Ti N2 -51.10(13) . . . . ?
C28 C29 Ti C25 -116.80(12) . . . . ?
C34 C29 Ti C25 120.03(16) . . . . ?
C28 C29 Ti C26 -78.93(9) . . . . ?
C25 C29 Ti C26 37.87(8) . . . . ?
C34 C29 Ti C26 157.91(14) . . . . ?
C28 C29 Ti C27 -36.97(8) . . . . ?
C25 C29 Ti C27 79.83(9) . . . . ?
C34 C29 Ti C27 -160.14(14) . . . . ?
C25 C29 Ti C28 116.80(12) . . . . ?
C34 C29 Ti C28 -123.17(16) . . . . ?
C28 C29 Ti C4 104.53(8) . . . . ?
C25 C29 Ti C4 -138.67(8) . . . . ?
C34 C29 Ti C4 -18.63(13) . . . . ?
C29 C28 Ti N3 125.20(9) . . . . ?
C27 C28 Ti N3 8.13(12) . . . . ?
C33 C28 Ti N3 -111.82(13) . . . . ?
C29 C28 Ti N1 -48.26(9) . . . . ?
C27 C28 Ti N1 -165.33(8) . . . . ?
C33 C28 Ti N1 74.72(13) . . . . ?
C29 C28 Ti N2 -110.15(8) . . . . ?
C27 C28 Ti N2 132.78(8) . . . . ?
C33 C28 Ti N2 12.84(12) . . . . ?
C29 C28 Ti C25 37.19(8) . . . . ?
C27 C28 Ti C25 -79.88(9) . . . . ?
C33 C28 Ti C25 160.17(14) . . . . ?
C29 C28 Ti C26 79.03(9) . . . . ?
C27 C28 Ti C26 -38.05(8) . . . . ?
C33 C28 Ti C26 -157.99(14) . . . . ?
C29 C28 Ti C27 117.07(12) . . . . ?
C33 C28 Ti C27 -119.95(16) . . . . ?
C27 C28 Ti C29 -117.07(12) . . . . ?
C33 C28 Ti C29 122.98(16) . . . . ?
C29 C28 Ti C4 -80.87(9) . . . . ?
C27 C28 Ti C4 162.06(8) . . . . ?
C33 C28 Ti C4 42.11(13) . . . . ?
N1 C4 Ti N3 -88.15(9) . . . . ?
N2 C4 Ti N3 96.11(9) . . . . ?
C3 C4 Ti N3 -51.5(6) . . . . ?
N2 C4 Ti N1 -175.73(14) . . . . ?
C3 C4 Ti N1 36.7(5) . . . . ?
N1 C4 Ti N2 175.73(14) . . . . ?
C3 C4 Ti N2 -147.6(6) . . . . ?
N1 C4 Ti C25 50.39(10) . . . . ?
N2 C4 Ti C25 -125.35(9) . . . . ?
C3 C4 Ti C25 87.1(6) . . . . ?
N1 C4 Ti C26 69.83(14) . . . . ?
N2 C4 Ti C26 -105.90(12) . . . . ?
C3 C4 Ti C26 106.5(5) . . . . ?
N1 C4 Ti C27 124.56(9) . . . . ?
N2 C4 Ti C27 -51.17(11) . . . . ?
C3 C4 Ti C27 161.3(5) . . . . ?
N1 C4 Ti C29 76.36(9) . . . . ?
N2 C4 Ti C29 -99.38(9) . . . . ?
C3 C4 Ti C29 113.1(6) . . . . ?
N1 C4 Ti C28 110.13(9) . . . . ?
N2 C4 Ti C28 -65.60(9) . . . . ?
C3 C4 Ti C28 146.8(5) . . . . ?
